data_2003492
loop_
_publ_author_name
'Blaton, N. M.'
'Peeters, O. M.'
'De Ranter, C. J.'

_publ_section_title
;
 <i>N</i>-[2-(3-Methoxyphenoxy)propyl]-<i>m</i>-tolylacetamidinium
 <i>p</i>-Toluenesulfonate Monohydrate (Xylamidine)
;
_journal_issue 5
_journal_name_full 'Acta Crystallographica Section C'
_journal_page_first 991
_journal_page_last 993
_journal_paper_doi 10.1107/S0108270194013818
_journal_volume 51
_journal_year 1995
_chemical_compound_source 'Janssen Research Foundation, Belgium'
_chemical_formula_moiety 'C19 H25 N2 O2 1+, C7 H7 O3 S 1-, H2 O'
_chemical_formula_sum 'C26 H34 N2 O6 S'
_chemical_formula_weight 502.61
_chemical_name_systematic
;
N-[2-(3-Methoxyphenoxy)propyl]-m-tolylacetamidinium
p-Toluenesulfonate Monohydrate
;
_space_group_IT_number 14
_symmetry_cell_setting monoclinic
_symmetry_space_group_name_Hall '-P 2yn'
_symmetry_space_group_name_H-M 'P 1 21/n 1'
_cell_angle_alpha 90.00
_cell_angle_beta 98.09(4)
_cell_angle_gamma 90.00
_cell_formula_units_Z 4
_cell_length_a 8.217(7)
_cell_length_b 31.54(1)
_cell_length_c 10.384(4)
_cell_measurement_radiation 'Cu K\a'
_cell_measurement_reflns_used 25
_cell_measurement_temperature 293
_cell_measurement_theta_max 28
_cell_measurement_theta_min 14
_cell_measurement_wavelength 1.54184
_cell_volume 2664(3)
_computing_cell_refinement 'PARAM XRAY76 (Stewart et al., 1976)'
_computing_data_collection 'Hilger & Watts Y290 software (1969)'
_computing_data_reduction 'REDU4 (Stoe & Cie, 1992)'
_computing_molecular_graphics 'ORTEX 2.1b (McArdle, 1994)'
_computing_publication_material 'PARST (Nardelli, 1983)'
_computing_structure_refinement 'SHELXL93 (Sheldrick, 1994)'
_computing_structure_solution 'DIRDIF (Beurskens et al., 1981)'
_diffrn_ambient_temperature 293
_diffrn_measurement_device 'Hilger & Watts four-circle diffractometer'
_diffrn_measurement_method '\w/2\q scan                             '
_diffrn_radiation_type 'Cu K\a'
_diffrn_radiation_wavelength 1.54184
_diffrn_reflns_av_R_equivalents .0234
_diffrn_reflns_limit_h_max 6
_diffrn_reflns_limit_h_min -9
_diffrn_reflns_limit_k_max 38
_diffrn_reflns_limit_k_min 0
_diffrn_reflns_limit_l_max 12
_diffrn_reflns_limit_l_min -12
_diffrn_reflns_number 8051
_diffrn_reflns_theta_max 70
_diffrn_standards_decay_% <2.0
_diffrn_standards_interval_count 50
_diffrn_standards_number 3
_exptl_absorpt_coefficient_mu 1.430
_exptl_absorpt_correction_T_max .995
_exptl_absorpt_correction_T_min .870
_exptl_absorpt_correction_type 'empirical (North, Phillips & Mathews, 1968)'
_exptl_crystal_colour colourless
_exptl_crystal_density_diffrn 1.253
_exptl_crystal_density_meas 1.24
_exptl_crystal_density_method 'flotation in n-heptane/CCl~4~'
_exptl_crystal_description prism
_exptl_crystal_F_000 1072
_exptl_crystal_size_max .40
_exptl_crystal_size_mid .40
_exptl_crystal_size_min .30
_refine_diff_density_max .40
_refine_diff_density_min -.27
_refine_ls_extinction_method none
_refine_ls_goodness_of_fit_all 1.080
_refine_ls_goodness_of_fit_obs 1.078
_refine_ls_hydrogen_treatment noref
_refine_ls_matrix_type full
_refine_ls_number_constraints 0
_refine_ls_number_parameters 386
_refine_ls_number_reflns 4789
_refine_ls_number_restraints 61
_refine_ls_R_factor_all .0775
_refine_ls_R_factor_obs .0511
_refine_ls_shift/esd_max .041
_refine_ls_structure_factor_coef Fsqd
_refine_ls_weighting_details 'w=1/[\s^2^(Fo^2^)+(0.065P)^2^+ 0.9039P]  where P=(Fo^2^+2F~c~^2^)/3'
_refine_ls_weighting_scheme calc
_refine_ls_wR_factor_all .1575
_refine_ls_wR_factor_obs .1389
_reflns_number_observed 3028
_reflns_number_total 4789
_reflns_observed_criterion 'F^2^ > 3\s(F^2^)'
_cod_data_source_file na1140.cif
_cod_data_source_block Y
_cod_depositor_comments
;
The following automatic conversions were performed:
'_refine_ls_hydrogen_treatment' value 'noref ' changed to 'noref'
according to '/home/saulius/struct/CIF-dictionaries/cif_core.dic'
dictionary named 'cif_core.dic' version 2.4.1 from 2010-06-29.

Automatic conversion script
Id: cif_fix_enum 1527 2010-12-29 10:47:43Z saulius 

The following automatic conversions were performed:

'_symmetry_cell_setting' value 'Monoclinic' changed to 'monoclinic'
according to /home/saulius/struct/CIF-dictionaries/cif_core.dic
dictionary named 'cif_core.dic' version 2.4.1 from
2010-06-29.

'_refine_ls_hydrogen_treatment' value 'noref ' changed
to 'noref' according to
/home/saulius/struct/CIF-dictionaries/cif_core.dic dictionary named
'cif_core.dic' version 2.4.1 from 2010-06-29.

Automatic conversion script
Id: cif_fix_values 1715 2011-07-08 13:25:40Z adriana 

The following automatic conversions were performed:

'_refine_ls_weighting_scheme' value '
w=1/[\s^2^(Fo^2^)+(0.065P)^2^+ 0.9039P] where P=(Fo^2^+2F~c~^2^)/3'
was changed to 'calc'. New tag '_refine_ls_weighting_details' was
created. The value of the new tag was set to
'w=1/[\s^2^(Fo^2^)+(0.065P)^2^+ 0.9039P] where P=(Fo^2^+2F~c~^2^)/3'.

Automatic conversion script
Id: cif_fix_values 3143 2015-03-26 13:38:13Z robertas 
;
_cod_original_cell_volume 2664.(3)
_cod_original_sg_symbol_H-M 'P 21/n '
_cod_original_formula_sum 'C26 H34 N2 O6 S1'
_cod_database_code 2003492

loop_
_symmetry_equiv_pos_as_xyz
X,Y,Z
-X,-Y,-Z
1/2-X,1/2+Y,1/2-Z
1/2+X,1/2-Y,1/2+Z

loop_
_atom_site_aniso_label
_atom_site_aniso_U_11
_atom_site_aniso_U_12
_atom_site_aniso_U_13
_atom_site_aniso_U_22
_atom_site_aniso_U_23
_atom_site_aniso_U_33
C1 .082(2) .008(2) .021(2) .058(2) .003(2) .097(2)
C2 .123(3) .001(2) .016(3) .054(2) -.007(2) .140(3)
C3 .134(3) -.009(2) .000(3) .070(2) -.027(2) .128(3)
C4 .106(3) .004(2) .000(2) .066(2) -.015(2) .104(3)
C5 .073(2) .002(1) .019(2) .053(2) -.009(1) .080(2)
C6 .073(2) .005(1) .019(2) .054(2) -.004(1) .080(2)
O7 .118(2) .021(1) .004(2) .069(1) .013(1) .121(2)
C8 .117(3) .027(2) -.004(2) .098(3) .013(2) .109(3)
O9 .069(1) .0020(9) .006(1) .054(1) -.0044(9) .089(1)
C10 .065(2) .000(1) .007(1) .064(2) -.003(1) .070(2)
C11 .113(3) .002(2) .020(2) .093(2) -.002(2) .074(2)
C12 .060(2) .003(1) .010(1) .058(1) .006(1) .068(2)
N13 .053(1) .001(1) .015(1) .062(1) .003(1) .068(1)
C14 .063(2) .002(1) .017(1) .043(1) .000(1) .068(2)
N15 .063(1) -.009(1) .008(1) .066(1) .007(1) .067(1)
C16 .079(2) .001(1) .025(1) .055(1) -.001(1) .069(2)
C17 .031(7) -.003(3) .025(6) .059(3) .009(3) .075(4)
C18 .086(6) .000(5) .016(5) .075(6) .000(4) .056(7)
C19 .107(8) .010(5) .003(6) .087(6) .022(6) .074(8)
C20 .11(1) .003(5) .009(7) .066(5) .010(6) .085(9)
C21 .084(9) -.001(5) .006(5) .063(4) .007(5) .069(8)
C22 .077(8) .002(4) .005(4) .064(4) .011(4) .059(6)
C23 .129(6) -.017(4) .035(4) .062(4) -.008(4) .118(6)
C117 .028(8) -.003(4) .026(6) .051(4) .005(3) .083(5)
C118 .087(7) .003(6) .021(7) .074(7) .003(5) .066(9)
C119 .11(1) .015(8) .014(8) .085(9) .026(9) .08(1)
C120 .11(1) .007(6) .019(9) .059(5) .015(7) .11(1)
C121 .10(1) -.004(5) .011(6) .056(4) .003(6) .10(1)
C122 .08(1) -.004(5) .015(6) .051(4) .009(5) .082(9)
C123 .17(1) .045(8) .014(8) .135(9) .065(7) .15(1)
C24 .052(2) -.009(1) .009(1) .073(2) -.002(1) .056(1)
C25 .075(2) -.003(2) .020(1) .085(2) .000(1) .065(2)
C26 .093(2) -.018(2) .021(2) .107(3) .013(2) .061(2)
C27 .087(2) -.023(2) .002(2) .089(2) .020(2) .086(2)
C28 .097(3) -.001(2) .007(2) .067(2) -.001(2) .102(3)
C29 .079(2) -.006(2) .017(2) .085(2) -.004(2) .066(2)
C30 .138(4) -.027(3) .010(3) .128(4) .063(3) .141(4)
S31 .0658(5) -.0093(4) .0099(3) .0869(5) .0133(3) .0639(4)
O32 .084(2) .027(2) .035(2) .131(2) .059(2) .149(2)
O33 .152(3) -.092(2) -.029(2) .145(2) .052(2) .114(2)
O34 .198(3) .043(2) .023(2) .158(3) .016(2) .058(1)
O35 .075(1) .000(1) .020(1) .084(1) .000(1) .087(1)

loop_
_atom_site_label
_atom_site_fract_x
_atom_site_fract_y
_atom_site_fract_z
_atom_site_U_iso_or_equiv
_atom_site_thermal_displace_type
_atom_site_calc_flag
_atom_site_calc_attached_atom
_atom_site_refinement_flags
_atom_site_type_symbol
C1 .3115(4) .30818(9) .3462(3) .078(1) aniso . . . C
C2 .2367(5) .2786(1) .2593(4) .106(2) aniso . . . C
C3 .1287(6) .2924(1) .1548(5) .112(2) aniso . . . C
C4 .0950(5) .3351(1) .1341(4) .093(1) aniso . . . C
C5 .1709(4) .36376(8) .2209(3) .068(1) aniso . . . C
C6 .2789(4) .35064(8) .3267(3) .068(1) aniso . . . C
O7 .4176(3) .29269(7) .4486(3) .104(1) aniso . . . O
C8 .4929(5) .3222(1) .5391(4) .110(2) aniso . . . C
O9 .1516(2) .40721(5) .2101(2) .0712(8) aniso . . . O
C10 .0060(4) .42435(9) .1389(3) .067(1) aniso . . . C
C11 .0358(5) .4371(1) .0048(3) .093(1) aniso . . . C
C12 -.0379(3) .46199(8) .2160(3) .062(1) aniso . . . C
N13 -.0656(3) .45076(7) .3461(2) .0607(8) aniso . . . N
C14 .0454(3) .45007(7) .4496(3) .0572(9) aniso . . . C
N15 .1979(3) .46199(7) .4492(2) .0653(8) aniso . . . N
C16 -.0046(4) .43551(8) .5753(3) .066(1) aniso . . . C
C17 .044(2) .3894(3) .602(2) .053(3) aniso . . . C
C18 .136(3) .3781(5) .721(1) .072(3) aniso . . . C
C19 .161(2) .3352(5) .752(1) .090(4) aniso . . . C
C20 .082(2) .3049(4) .672(1) .087(5) aniso . . . C
C21 -.017(2) .3147(4) .560(1) .072(4) aniso . . . C
C22 -.043(2) .3578(4) .532(1) .067(4) aniso . . . C
C23 -.0959(9) .2818(2) .4670(7) .101(3) aniso . . . C
C117 -.006(2) .3876(4) .593(2) .052(4) aniso . . . C
C118 .114(3) .3703(5) .683(2) .075(4) aniso . . . C
C119 .126(3) .3261(5) .703(2) .092(6) aniso . . . C
C120 .033(2) .3012(4) .617(2) .091(6) aniso . . . C
C121 -.072(2) .3174(4) .514(1) .083(5) aniso . . . C
C122 -.086(3) .3609(5) .497(2) .071(5) aniso . . . C
C123 .245(1) .3073(4) .814(1) .153(6) aniso . . . C
C24 -.4296(3) .42390(9) .8450(2) .0604(9) aniso . . . C
C25 -.4883(4) .4270(1) .9618(3) .074(1) aniso . . . C
C26 -.4664(4) .3943(1) 1.0492(3) .086(1) aniso . . . C
C27 -.3837(5) .3582(1) 1.0259(4) .088(1) aniso . . . C
C28 -.3224(4) .3554(1) .9090(4) .089(1) aniso . . . C
C29 -.3448(4) .3877(1) .8187(3) .076(1) aniso . . . C
C30 -.3598(6) .3227(1) 1.1238(5) .137(2) aniso . . . C
S31 -.46476(9) .46493(2) .73030(7) .0721(3) aniso . . . S
O32 -.6324(3) .47677(9) .7245(3) .119(1) aniso . . . O
O33 -.3524(4) .4981(1) .7690(3) .142(2) aniso . . . O
O34 -.4397(4) .4469(1) .6087(2) .138(1) aniso . . . O
O35 -.3977(2) .42985(6) .3620(2) .0813(8) aniso . . . O
H2 .2590(5) .2499(1) .2715(4) .132 iso calc C2 R H
H3 .0769(6) .2726(1) .0965(5) .140 iso calc C3 R H
H4 .0222(5) .3441(1) .0626(4) .117 iso calc C4 R H
H6 .3300(4) .37050(8) .3851(3) .085 iso calc C6 R H
H8A .565(2) .3076(2) .606(1) .137 iso calc C8 R H
H8B .4101(6) .3371(6) .578(2) .137 iso calc C8 R H
H8C .555(3) .3420(5) .4958(6) .137 iso calc C8 R H
H10 -.0825(4) .40329(9) .1328(3) .084 iso calc C10 R H
H11A -.062(1) .4500(6) -.0405(8) .116 iso calc C11 R H
H11B .063(3) .4125(2) -.0420(8) .116 iso calc C11 R H
H11C .125(2) .4570(5) .0112(3) .116 iso calc C11 R H
H12A .0503(3) .48263(8) .2212(3) .077 iso calc C12 R H
H12B -.1364(3) .47515(8) .1708(3) .077 iso calc C12 R H
H13 -.1643(3) .44391(7) .3565(2) .076 iso calc N13 R H
H15A .2295(3) .47083(7) .3784(2) .082 iso calc N15 R H
H15B .2665(3) .46097(7) .5198(2) .082 iso calc N15 R H
H16A -.1226(4) .43844(8) .5717(3) .082 iso calc C16 R H
H16B .0479(4) .45317(8) .6456(3) .082 iso calc C16 R H
H18 .181(3) .3990(5) .778(1) .090 iso calc C18 R H
H19 .231(2) .3273(5) .826(1) .113 iso calc C19 R H
H20 .096(2) .2765(4) .696(1) .109 iso calc C20 R H
H22 -.123(2) .3653(4) .463(1) .084 iso calc C22 R H
H23A -.037(3) .280(1) .394(2) .127 iso calc C23 R H
H23B -.208(2) .2896(7) .438(3) .127 iso calc C23 R H
H23C -.093(5) .2548(3) .510(1) .127 iso calc C23 R H
H118 .188(3) .3881(5) .732(2) .093 iso calc C118 R H
H120 .041(2) .2720(4) .627(2) .114 iso calc C120 R H
H121 -.134(2) .2991(4) .456(1) .104 iso calc C121 R H
H122 -.147(3) .3721(5) .422(2) .089 iso calc C122 R H
H12C .327(6) .3280(9) .844(5) .191 iso calc C123 R H
H12D .297(7) .283(1) .783(2) .191 iso calc C123 R H
H12E .187(2) .299(2) .883(3) .191 iso calc C123 R H
H25 -.5432(4) .4513(1) .9818(3) .092 iso calc C25 R H
H26 -.5092(4) .3968(1) 1.1271(3) .108 iso calc C26 R H
H28 -.2649(4) .3312(1) .8908(4) .112 iso calc C28 R H
H29 -.3030(4) .3852(1) .7403(3) .095 iso calc C29 R H
H30A -.303(3) .2997(4) 1.089(1) .171 iso calc C30 R H
H30B -.4649(6) .3131(7) 1.142(2) .171 iso calc C30 R H
H30C -.296(3) .3327(3) 1.202(1) .171 iso calc C30 R H
H1W -.4191(2) .43667(6) .4469(2) .102 iso calc O35 R H
H2W -.4191(2) .45148(6) .3167(2) .102 iso calc O35 R H

loop_
_atom_type_symbol
_atom_type_scat_source
_atom_type_scat_dispersion_real
_atom_type_scat_dispersion_imag
C 'IntTabIV  Tables 2.2B, 2.3.1' .0181 .0091
H 'IntTabIV  Tables 2.2B, 2.3.1' .0000 .0000
N 'IntTabIV  Tables 2.2B, 2.3.1' .0311 .0180
O 'IntTabIV  Tables 2.2B, 2.3.1' .0492 .0322
S 'IntTabIV  Tables 2.2B, 2.3.1' .3331 .5567

loop_
_geom_angle_atom_site_label_1
_geom_angle_atom_site_label_2
_geom_angle_atom_site_label_3
_geom_angle
_geom_angle_publ_flag
C6 C1 O7 123.5(3) yes
C2 C1 O7 116.3(3) yes
C2 C1 C6 120.1(3) yes
C1 C2 H2 120.6 no
C1 C2 C3 118.8(3) yes
C3 C2 H2 120.6 no
C2 C3 H3 119.3 no
C2 C3 C4 121.5(4) yes
C4 C3 H3 119.3 no
C3 C4 H4 120.7 no
C3 C4 C5 118.6(3) yes
C5 C4 H4 120.7 no
C4 C5 O9 124.5(3) yes
C4 C5 C6 120.8(3) yes
C6 C5 O9 114.6(3) yes
C1 C6 C5 120.1(3) yes
C5 C6 H6 120.0 no
C1 C6 H6 120.0 no
C1 O7 C8 117.2(3) yes
O7 C8 H8C 109.5 no
O7 C8 H8B 109.5 no
O7 C8 H8A 109.5 no
H8B C8 H8C 109.5 no
H8A C8 H8C 109.5 no
H8A C8 H8B 109.5 no
C5 O9 C10 119.8(2) yes
O9 C10 H10 109.8 no
O9 C10 C12 105.7(3) yes
O9 C10 C11 110.4(3) yes
C12 C10 H10 109.8 no
C11 C10 H10 109.8 no
C11 C10 C12 111.4(3) yes
C10 C11 H11C 109.5 no
C10 C11 H11B 109.5 no
C10 C11 H11A 109.5 no
H11B C11 H11C 109.5 no
H11A C11 H11C 109.5 no
H11A C11 H11B 109.5 no
C10 C12 H12B 109.1 no
C10 C12 H12A 109.1 no
C10 C12 N13 112.7(2) yes
H12A C12 H12B 107.8 no
N13 C12 H12B 109.1 no
N13 C12 H12A 109.1 no
C12 N13 H13 117.0 no
C12 N13 C14 126.1(3) yes
C14 N13 H13 117.0 no
N13 C14 C16 118.5(3) yes
N13 C14 N15 123.3(3) yes
N15 C14 C16 118.2(3) yes
C14 N15 H15B 120.0 no
C14 N15 H15A 120.0 no
H15A N15 H15B 120.0 no
C14 C16 H16B 109.5 no
C14 C16 H16A 109.5 no
C14 C16 C17 110.8(5) yes
C14 C16 C117 114.8(6) yes
H16A C16 H16B 108.1 no
C17 C16 H16B 109.5 no
C17 C16 H16A 109.5 no
C117 C16 H16B 119.2 no
C117 C16 H16A 94.3 no
C16 C17 C22 119.0(10) yes
C16 C17 C18 119.9(9) yes
C18 C17 C22 117.0(10) yes
C17 C18 H18 120.3 no
C17 C18 C19 119.0(10) yes
C19 C18 H18 120.3 no
C18 C19 H19 120.1 no
C18 C19 C20 120.0(10) yes
C20 C19 H19 120.1 no
C19 C20 H20 118.9 no
C19 C20 C21 122.0(10) yes
C21 C20 H20 118.9 no
C20 C21 C23 123.0(10) yes
C20 C21 C22 117.0(10) yes
C22 C21 C23 120.0(10) yes
C17 C22 C21 123.0(10) yes
C21 C22 H22 118.7 no
C17 C22 H22 118.7 no
C21 C23 H23C 109.5 no
C21 C23 H23B 109.5 no
C21 C23 H23A 109.5 no
H23B C23 H23C 109.5 no
H23A C23 H23C 109.5 no
H23A C23 H23B 109.5 no
C16 C117 C122 121.0(10) yes
C16 C117 C118 118.0(10) yes
C118 C117 C122 118.0(10) yes
C117 C118 H118 119.2 no
C117 C118 C119 122(2) yes
C119 C118 H118 119.2 no
C118 C119 C123 121.0(10) yes
C118 C119 C120 117(2) yes
C120 C119 C123 121.0(10) yes
C119 C120 H120 118.8 no
C119 C120 C121 122.0(10) yes
C121 C120 H120 118.8 no
C120 C121 H121 120.0 no
C120 C121 C122 120.0(10) yes
C122 C121 H121 120.0 no
C117 C122 C121 119(2) yes
C121 C122 H122 120.6 no
C117 C122 H122 120.6 no
C119 C123 H12E 109.5 no
C119 C123 H12D 109.5 no
C119 C123 H12C 109.5 no
H12D C123 H12E 109.5 no
H12C C123 H12E 109.5 no
H12C C123 H12D 109.5 no
C29 C24 S31 120.9(2) yes
C25 C24 S31 120.3(2) yes
C25 C24 C29 118.8(3) yes
C24 C25 H25 119.8 no
C24 C25 C26 120.3(3) yes
C26 C25 H25 119.8 no
C25 C26 H26 118.9 no
C25 C26 C27 122.2(3) yes
C27 C26 H26 118.9 no
C26 C27 C30 121.5(4) yes
C26 C27 C28 117.5(3) yes
C28 C27 C30 121.0(4) yes
C27 C28 H28 119.4 no
C27 C28 C29 121.3(3) yes
C29 C28 H28 119.4 no
C24 C29 C28 119.9(3) yes
C28 C29 H29 120.1 no
C24 C29 H29 120.1 no
C27 C30 H30C 109.5 no
C27 C30 H30B 109.5 no
C27 C30 H30A 109.5 no
H30B C30 H30C 109.5 no
H30A C30 H30C 109.5 no
H30A C30 H30B 109.5 no
C24 S31 O34 106.1(2) yes
C24 S31 O33 108.3(2) yes
C24 S31 O32 106.8(2) yes
O33 S31 O34 112.1(2) yes
O32 S31 O34 109.1(2) yes
O32 S31 O33 114.1(2) yes
H1W O35 H2W 106.7 no

loop_
_geom_bond_atom_site_label_1
_geom_bond_atom_site_label_2
_geom_bond_distance
_geom_bond_publ_flag
C1 C2 1.380(5) yes
C1 C6 1.375(4) yes
C1 O7 1.367(4) yes
C2 C3 1.372(6) yes
C2 H2 .930 no
C3 C4 1.387(5) yes
C3 H3 .930 no
C4 C5 1.363(4) yes
C4 H4 .930 no
C5 C6 1.375(4) yes
C5 O9 1.382(3) yes
C6 H6 .930 no
O7 C8 1.403(5) yes
C8 H8A .960 no
C8 H8B .960 no
C8 H8C .960 no
O9 C10 1.422(3) yes
C10 C11 1.502(5) yes
C10 C12 1.504(4) yes
C10 H10 .980 no
C11 H11A .960 no
C11 H11B .960 no
C11 H11C .960 no
C12 N13 1.446(4) yes
C12 H12A .970 no
C12 H12B .970 no
N13 C14 1.308(3) yes
N13 H13 .860 no
C14 N15 1.309(4) yes
C14 C16 1.494(4) yes
N15 H15A .860 no
N15 H15B .860 no
C16 C17 1.520(10) yes
C16 H16A .970 no
C16 H16B .970 no
C16 C117 1.520(10) yes
C17 C18 1.40(2) yes
C17 C22 1.37(2) yes
C18 C19 1.40(2) yes
C18 H18 .930 no
C19 C20 1.36(2) yes
C19 H19 .930 no
C20 C21 1.36(2) yes
C20 H20 .930 no
C21 C22 1.40(2) yes
C21 C23 1.500(10) yes
C22 H22 .930 no
C23 H23A .960 no
C23 H23B .960 no
C23 H23C .960 no
C117 C118 1.37(3) yes
C117 C122 1.40(2) yes
C118 C119 1.41(2) yes
C118 H118 .930 no
C119 C120 1.34(2) yes
C119 C123 1.52(2) yes
C120 C121 1.37(2) yes
C120 H120 .930 no
C121 C122 1.39(2) yes
C121 H121 .930 no
C122 H122 .930 no
C123 H12C .960 no
C123 H12D .960 no
C123 H12E .960 no
C24 C25 1.371(4) yes
C24 C29 1.384(4) yes
C24 S31 1.755(3) yes
C25 C26 1.366(5) yes
C25 H25 .930 no
C26 C27 1.366(5) yes
C26 H26 .930 no
C27 C28 1.381(6) yes
C27 C30 1.507(6) yes
C28 C29 1.380(5) yes
C28 H28 .930 no
C29 H29 .930 no
C30 H30A .960 no
C30 H30B .960 no
C30 H30C .960 no
S31 O32 1.420(3) yes
S31 O33 1.416(3) yes
S31 O34 1.425(3) yes
O35 H1W .948 no
O35 H2W .833 no

loop_
_geom_torsion_atom_site_label_1
_geom_torsion_atom_site_label_2
_geom_torsion_atom_site_label_3
_geom_torsion_atom_site_label_4
_geom_torsion
_geom_torsion_publ_flag
C6 C1 O7 C8 1.5(5) yes
C2 C1 O7 C8 -179.0(4) no
C2 C1 C6 H6 -179.7 no
O7 C1 C6 C5 179.8(3) no
C2 C1 C6 C5 .3(5) no
C6 C1 C2 H2 179.3 no
C6 C1 C2 C3 -.7(6) no
O7 C1 C2 H2 -.2 no
O7 C1 C2 C3 179.8(4) no
O7 C1 C6 H6 -.2 no
C1 C2 C3 C4 .7(7) no
C1 C2 C3 H3 -179.3 no
H2 C2 C3 H3 .8 no
H2 C2 C3 C4 -179.3 no
C2 C3 C4 C5 -.5(6) no
C2 C3 C4 H4 179.5 no
H3 C3 C4 H4 -.5 no
H3 C3 C4 C5 179.5 no
C3 C4 C5 C6 .1(6) no
C3 C4 C5 O9 178.3(3) no
H4 C4 C5 O9 -1.7 no
H4 C4 C5 C6 -179.9 no
C4 C5 C6 C1 -.1(5) no
C4 C5 O9 C10 25.1(5) yes
C4 C5 C6 H6 179.9 no
O9 C5 C6 C1 -178.4(3) no
C6 C5 O9 C10 -156.6(3) yes
O9 C5 C6 H6 1.6 no
C1 O7 C8 H8A -179.5 no
C1 O7 C8 H8B 60.5 no
C1 O7 C8 H8C -59.5 no
C5 O9 C10 C11 -99.6(3) yes
C5 O9 C10 C12 139.8(3) yes
C5 O9 C10 H10 21.5 no
O9 C10 C12 N13 -59.5(3) yes
O9 C10 C12 H12A 61.8 no
O9 C10 C12 H12B 179.3 no
O9 C10 C11 H11A -176.9 no
O9 C10 C11 H11B 63.0 no
O9 C10 C11 H11C -57.0 no
C11 C10 C12 N13 -179.4(3) yes
C11 C10 C12 H12A -58.1 no
C11 C10 C12 H12B 59.4 no
C12 C10 C11 H11C 60.2 no
C12 C10 C11 H11B -179.9 no
C12 C10 C11 H11A -59.8 no
H10 C10 C11 H11C -178.1 no
H10 C10 C11 H11B -58.1 no
H10 C10 C11 H11A 61.9 no
H10 C10 C12 H12B -62.4 no
H10 C10 C12 H12A -179.9 no
H10 C10 C12 N13 58.8 no
C10 C12 N13 C14 90.4(4) yes
C10 C12 N13 H13 -89.6 no
H12A C12 N13 H13 149.2 no
H12A C12 N13 C14 -30.8 no
H12B C12 N13 H13 31.6 no
H12B C12 N13 C14 -148.3 no
C12 N13 C14 N15 3.9(5) yes
C12 N13 C14 C16 -177.0(3) yes
H13 N13 C14 C16 3.0 no
H13 N13 C14 N15 -176.1 no
N13 C14 C16 C17 99.2(7) yes
N13 C14 C16 H16A -21.7 no
N13 C14 C16 H16B -140.0 no
N13 C14 N15 H15A .0 no
N13 C14 N15 H15B -180.0 no
N15 C14 C16 C17 -81.7(7) no
N15 C14 C16 H16A 157.5 no
N15 C14 C16 H16B 39.2 no
C16 C14 N15 H15B .9 no
C16 C14 N15 H15A -179.2 no
C14 C16 C17 C18 127.0(10) yes
C14 C16 C17 C22 -73.0(10) no
H16A C16 C17 C22 47.0 no
H16A C16 C17 C18 -112.1 no
H16B C16 C17 C22 165.3 no
H16B C16 C17 C18 6.2 no
C16 C17 C22 H22 7.1 no
C16 C17 C22 C21 -172.0(10) no
C16 C17 C18 C19 171.0(10) no
C16 C17 C18 H18 -8.8 no
C18 C17 C22 H22 166.7 no
C18 C17 C22 C21 -12(2) no
C22 C17 C18 H18 -168.3 no
C22 C17 C18 C19 12(2) no
C17 C18 C19 C20 -5(2) no
C17 C18 C19 H19 173.6 no
H18 C18 C19 H19 -6.4 no
H18 C18 C19 C20 173.6 no
C18 C19 C20 C21 2(2) no
C18 C19 C20 H20 -177.8 no
H19 C19 C20 H20 2.2 no
H19 C19 C20 C21 -177.8 no
C19 C20 C21 C22 -2(2) no
C19 C20 C21 C23 175.0(10) no
H20 C20 C21 C23 -4.6 no
H20 C20 C21 C22 176.7 no
C20 C21 C22 C17 9(2) no
C20 C21 C23 H23A -102.7 no
C20 C21 C23 H23B 137.3 no
C20 C21 C23 H23C 17.3 no
C20 C21 C22 H22 -170.9 no
C23 C21 C22 C17 -169.0(10) no
C22 C21 C23 H23A 76.0 no
C22 C21 C23 H23B -44.0 no
C22 C21 C23 H23C -164.0 no
C23 C21 C22 H22 10.4 no
C14 C16 C117 C118 109.0(10) yes
C14 C16 C117 C122 -49(2) no
H16A C16 C117 C122 63.8 no
H16A C16 C117 C118 -136.9 no
H16B C16 C117 C122 177.3 no
H16B C16 C117 C118 -23.4 no
C16 C117 C122 H122 -4.9 no
C16 C117 C122 C121 175.0(10) no
C16 C117 C118 C119 -177.0(10) no
C16 C117 C118 H118 2.3 no
C118 C117 C122 H122 -164.1 no
C118 C117 C122 C121 16(3) no
C122 C117 C118 H118 162.4 no
C122 C117 C118 C119 -17(3) no
C117 C118 C119 C120 10(3) no
C117 C118 C119 C123 -172(2) no
H118 C118 C119 C123 7.3 no
H118 C118 C119 C120 -169.7 no
C118 C119 C123 H12C -18.2 no
C118 C119 C123 H12D -138.2 no
C118 C119 C123 H12E 101.8 no
C118 C119 C120 C121 0(3) no
C118 C119 C120 H120 178.9 no
C120 C119 C123 H12C 158.7 no
C120 C119 C123 H12D 38.7 no
C120 C119 C123 H12E -81.3 no
C123 C119 C120 H120 1.8 no
C123 C119 C120 C121 -177.0(10) no
C119 C120 C121 C122 0(3) no
C119 C120 C121 H121 179.9 no
H120 C120 C121 H121 -.1 no
H120 C120 C121 C122 179.9 no
C120 C121 C122 C117 -6(3) no
C120 C121 C122 H122 172.7 no
H121 C121 C122 C117 172.7 no
H121 C121 C122 H122 -7.3 no
C29 C24 S31 O32 134.1(3) yes
C25 C24 S31 O32 -44.8(3) no
C29 C24 S31 O33 -102.6(3) yes
C25 C24 S31 O33 78.4(3) no
C29 C24 S31 O34 17.9(3) yes
C25 C24 S31 O34 -161.1(3) no
C25 C24 C29 H29 -179.3 no
S31 C24 C29 C28 -178.3(3) no
C25 C24 C29 C28 .7(5) no
C29 C24 C25 H25 178.5 no
C29 C24 C25 C26 -1.5(5) no
S31 C24 C25 H25 -2.5 no
S31 C24 C25 C26 177.5(3) no
S31 C24 C29 H29 1.7 no
C24 C25 C26 C27 1.3(6) no
C24 C25 C26 H26 -178.7 no
H25 C25 C26 H26 1.3 no
H25 C25 C26 C27 -178.7 no
C25 C26 C27 C28 -.3(6) no
C25 C26 C27 C30 179.6(4) no
H26 C26 C27 C30 -.4 no
H26 C26 C27 C28 179.6 no
C26 C27 C30 H30A 177.7 no
C26 C27 C30 H30B 57.7 no
C26 C27 C30 H30C -62.3 no
C26 C27 C28 C29 -.5(6) no
C26 C27 C28 H28 179.5 no
C28 C27 C30 H30A -2.4 no
C28 C27 C30 H30B -122.4 no
C28 C27 C30 H30C 117.6 no
C30 C27 C28 H28 -.4 no
C30 C27 C28 C29 179.6(4) no
C27 C28 C29 C24 .3(6) no
C27 C28 C29 H29 -179.7 no
H28 C28 C29 C24 -179.7 no
H28 C28 C29 H29 .3 no
